data_7133490
loop_
_publ_author_name
'Yamada, Shinji'
'Honda, Yuka'

_publ_section_title
;
 Solid-state [2+2] photodimerization of eniminium salts: stereoselective
 syntheses of 1,3-diacetylcyclobutanes.
;
_journal_issue 72
_journal_name_full 'Chemical communications (Cambridge, England)'
_journal_page_first 9821
_journal_page_last 9824
_journal_paper_doi 10.1039/d4cc03691c
_journal_volume 60
_journal_year 2024
_chemical_formula_moiety 'C15 H20 B F4 N'
_chemical_formula_sum 'C15 H20 B F4 N'
_chemical_formula_weight 301.13
_space_group_crystal_system monoclinic
_space_group_IT_number 14
_space_group_name_Hall '-P 2ybc'
_space_group_name_H-M_alt 'P 1 21/c 1'
_atom_sites_solution_hydrogens geom
_atom_sites_solution_primary direct
_atom_sites_solution_secondary difmap
_audit_block_doi 10.5517/ccdc.csd.cc2kl09h
_audit_update_record
;
2024-07-14 deposited with the CCDC.	2024-08-12 downloaded from the CCDC.
;
_cell_angle_alpha 90.0000
_cell_angle_beta 90.8200(15)
_cell_angle_gamma 90.0000
_cell_formula_units_Z 4
_cell_length_a 10.1100(2)
_cell_length_b 8.7342(2)
_cell_length_c 16.7607(4)
_cell_measurement_reflns_used 5385
_cell_measurement_temperature 123
_cell_measurement_theta_max 68.17
_cell_measurement_theta_min 4.38
_cell_volume 1479.86(6)
_computing_cell_refinement 'RAPID AUTO'
_computing_data_collection 'RAPID AUTO (Rigaku, ????)'
_computing_data_reduction 'RAPID AUTO'
_computing_molecular_graphics 'CrystalStructure 4.2.1'
_computing_publication_material 'CrystalStructure 4.2.1 (Rigaku, 2016)'
_computing_structure_refinement 'SHELXL Version 2014/7 (Sheldrick, 2008)'
_computing_structure_solution 'SHELXT Version 2014/5 (Sheldrick, 2014)'
_diffrn_ambient_temperature 123
_diffrn_detector_area_resol_mean 10.000
_diffrn_measured_fraction_theta_full 0.993
_diffrn_measured_fraction_theta_max 0.993
_diffrn_measurement_device_type 'Rigaku R-AXIS RAPID'
_diffrn_measurement_method \w
_diffrn_radiation_type 'Cu K\a'
_diffrn_radiation_wavelength 1.54187
_diffrn_reflns_av_R_equivalents 0.0461
_diffrn_reflns_Laue_measured_fraction_full 0.993
_diffrn_reflns_Laue_measured_fraction_max 0.993
_diffrn_reflns_limit_h_max 12
_diffrn_reflns_limit_h_min -12
_diffrn_reflns_limit_k_max 10
_diffrn_reflns_limit_k_min -10
_diffrn_reflns_limit_l_max 20
_diffrn_reflns_limit_l_min -20
_diffrn_reflns_number 16192
_diffrn_reflns_point_group_measured_fraction_full 0.993
_diffrn_reflns_point_group_measured_fraction_max 0.993
_diffrn_reflns_theta_full 67.687
_diffrn_reflns_theta_max 68.209
_diffrn_reflns_theta_min 4.374
_diffrn_standards_number 0
_exptl_absorpt_coefficient_mu 0.965
_exptl_absorpt_correction_T_max 0.944
_exptl_absorpt_correction_T_min 0.846
_exptl_absorpt_correction_type multi-scan
_exptl_absorpt_process_details 'ABSCOR (Rigaku, 1995)'
_exptl_crystal_colour colorless
_exptl_crystal_density_diffrn 1.351
_exptl_crystal_density_method 'not measured'
_exptl_crystal_description platelet
_exptl_crystal_F_000 632.00
_exptl_crystal_size_max 0.200
_exptl_crystal_size_mid 0.150
_exptl_crystal_size_min 0.060
_refine_diff_density_max 0.71
_refine_diff_density_min -0.45
_refine_ls_extinction_method none
_refine_ls_goodness_of_fit_ref 1.156
_refine_ls_hydrogen_treatment constr
_refine_ls_number_parameters 192
_refine_ls_number_reflns 2692
_refine_ls_number_restraints 0
_refine_ls_R_factor_all 0.0833
_refine_ls_R_factor_gt 0.0685
_refine_ls_shift/su_max 0.001
_refine_ls_structure_factor_coef Fsqd
_refine_ls_weighting_details 'w = 1/[\s^2^(Fo^2^)+(0.0866P)^2^+1.5510P] where P=(Fo^2^+2Fc^2^)/3'
_refine_ls_weighting_scheme calc
_refine_ls_wR_factor_gt 0.1790
_refine_ls_wR_factor_ref 0.1933
_reflns_Friedel_coverage 0.000
_reflns_number_gt 2164
_reflns_number_total 2692
_reflns_threshold_expression F^2^>2.0\s(F^2^)
_cod_data_source_file d4cc03691c2.cif
_cod_data_source_block 4-Me-PYRROIMINIUM-BF4-2
_cod_depositor_comments 'Adding full bibliography for 7133484--7133496.cif.'
_cod_original_cell_volume 1479.87(6)
_cod_database_code 7133490

loop_
_space_group_symop_id
_space_group_symop_operation_xyz
1 +X,+Y,+Z
2 -X,1/2+Y,1/2-Z
3 -X,-Y,-Z
4 +X,-1/2-Y,-1/2+Z

loop_
_atom_site_label
_atom_site_type_symbol
_atom_site_fract_x
_atom_site_fract_y
_atom_site_fract_z
_atom_site_U_iso_or_equiv
_atom_site_adp_type
_atom_site_occupancy
_atom_site_site_symmetry_order
_atom_site_calc_flag
_atom_site_refinement_flags_posn
_atom_site_refinement_flags_adp
_atom_site_refinement_flags_occupancy
_atom_site_disorder_assembly
_atom_site_disorder_group
F1 F 0.84802(17) 0.6665(2) 0.25628(10) 0.0422(5) Uani 1 1 d . . . . .
F2 F 0.68772(17) 0.5129(2) 0.30660(12) 0.0491(5) Uani 1 1 d . . . . .
F3 F 0.7163(3) 0.7542(2) 0.35403(16) 0.0756(8) Uani 1 1 d . . . . .
F4 F 0.86646(18) 0.5712(3) 0.38169(11) 0.0530(6) Uani 1 1 d . . . . .
N1 N 0.2766(2) 0.4937(2) 0.32189(12) 0.0230(5) Uani 1 1 d . . . . .
C1 C 0.1679(3) 0.3494(3) 0.42432(17) 0.0303(6) Uani 1 1 d . . . . .
H1A H 0.0971 0.4255 0.4193 0.036 Uiso 1 1 calc R U . . .
H1B H 0.1870 0.3300 0.4809 0.036 Uiso 1 1 calc R U . . .
H1C H 0.1399 0.2540 0.3984 0.036 Uiso 1 1 calc R U . . .
C2 C 0.2898(3) 0.4086(3) 0.38507(15) 0.0247(6) Uani 1 1 d . . . . .
C3 C 0.4209(3) 0.3723(3) 0.41530(15) 0.0253(6) Uani 1 1 d . . . . .
H3 H 0.4946 0.4162 0.3892 0.030 Uiso 1 1 calc R U . . .
C4 C 0.4446(3) 0.2801(3) 0.47815(15) 0.0253(6) Uani 1 1 d . . . . .
H4 H 0.3694 0.2400 0.5044 0.030 Uiso 1 1 calc R U . . .
C5 C 0.5737(2) 0.2355(3) 0.51018(15) 0.0245(6) Uani 1 1 d . . . . .
C6 C 0.6934(3) 0.2962(3) 0.48215(16) 0.0261(6) Uani 1 1 d . . . . .
H6 H 0.6917 0.3728 0.4419 0.031 Uiso 1 1 calc R U . . .
C7 C 0.8131(3) 0.2453(3) 0.51252(16) 0.0281(6) Uani 1 1 d . . . . .
H7 H 0.8928 0.2868 0.4923 0.034 Uiso 1 1 calc R U . . .
C8 C 0.8195(3) 0.1336(3) 0.57264(16) 0.0275(6) Uani 1 1 d . . . . .
C9 C 0.7010(3) 0.0756(3) 0.60120(16) 0.0293(6) Uani 1 1 d . . . . .
H9 H 0.7027 0.0002 0.6421 0.035 Uiso 1 1 calc R U . . .
C10 C 0.5802(3) 0.1262(3) 0.57083(16) 0.0281(6) Uani 1 1 d . . . . .
H10 H 0.5006 0.0858 0.5917 0.034 Uiso 1 1 calc R U . . .
C11 C 0.9501(3) 0.0794(3) 0.60509(19) 0.0356(7) Uani 1 1 d . . . . .
H11A H 0.9887 0.0057 0.5680 0.043 Uiso 1 1 calc R U . . .
H11B H 0.9373 0.0301 0.6569 0.043 Uiso 1 1 calc R U . . .
H11C H 1.0099 0.1670 0.6116 0.043 Uiso 1 1 calc R U . . .
C12 C 0.1485(3) 0.5427(3) 0.28583(16) 0.0279(6) Uani 1 1 d . . . . .
H12A H 0.0886 0.5828 0.3271 0.034 Uiso 1 1 calc R U . . .
H12B H 0.1045 0.4564 0.2579 0.034 Uiso 1 1 calc R U . . .
C13 C 0.1853(3) 0.6668(4) 0.2278(2) 0.0413(8) Uani 1 1 d . . . . .
H13A H 0.1220 0.6706 0.1823 0.050 Uiso 1 1 calc R U . . .
H13B H 0.1875 0.7681 0.2543 0.050 Uiso 1 1 calc R U . . .
C14 C 0.3207(3) 0.6212(4) 0.20074(19) 0.0423(8) Uani 1 1 d . . . . .
H14A H 0.3700 0.7114 0.1814 0.051 Uiso 1 1 calc R U . . .
H14B H 0.3145 0.5447 0.1572 0.051 Uiso 1 1 calc R U . . .
C15 C 0.3887(3) 0.5528(3) 0.27410(17) 0.0297(6) Uani 1 1 d . . . . .
H15A H 0.4494 0.4690 0.2591 0.036 Uiso 1 1 calc R U . . .
H15B H 0.4392 0.6317 0.3040 0.036 Uiso 1 1 calc R U . . .
B1 B 0.7780(3) 0.6273(4) 0.3237(2) 0.0306(7) Uani 1 1 d . . . . .

loop_
_atom_site_aniso_label
_atom_site_aniso_U_11
_atom_site_aniso_U_22
_atom_site_aniso_U_33
_atom_site_aniso_U_23
_atom_site_aniso_U_13
_atom_site_aniso_U_12
F1 0.0438(10) 0.0481(11) 0.0348(10) 0.0069(8) 0.0093(8) -0.0036(8)
F2 0.0393(10) 0.0498(11) 0.0580(13) 0.0069(9) -0.0056(9) -0.0143(8)
F3 0.0984(18) 0.0422(12) 0.0877(18) -0.0048(11) 0.0498(14) 0.0160(12)
F4 0.0412(11) 0.0779(15) 0.0396(11) 0.0149(10) -0.0060(8) -0.0111(10)
N1 0.0219(11) 0.0269(11) 0.0203(11) -0.0012(8) -0.0003(8) -0.0003(8)
C1 0.0273(14) 0.0337(14) 0.0300(15) 0.0000(11) 0.0023(11) -0.0017(11)
C2 0.0284(13) 0.0225(12) 0.0232(13) -0.0036(10) -0.0011(10) 0.0002(10)
C3 0.0235(12) 0.0284(13) 0.0239(13) -0.0020(10) -0.0017(10) 0.0010(10)
C4 0.0257(12) 0.0268(13) 0.0234(13) -0.0032(10) 0.0013(10) -0.0002(10)
C5 0.0281(13) 0.0245(12) 0.0208(13) -0.0033(10) -0.0018(10) 0.0000(10)
C6 0.0294(13) 0.0253(13) 0.0237(14) -0.0002(10) 0.0002(10) -0.0037(10)
C7 0.0270(13) 0.0299(14) 0.0273(14) -0.0019(11) -0.0022(11) -0.0028(11)
C8 0.0310(14) 0.0256(13) 0.0258(14) -0.0064(10) -0.0059(11) 0.0033(10)
C9 0.0352(14) 0.0264(13) 0.0262(14) 0.0011(11) -0.0049(11) -0.0002(11)
C10 0.0304(14) 0.0290(14) 0.0249(14) 0.0001(11) -0.0003(11) -0.0031(11)
C11 0.0347(15) 0.0344(15) 0.0374(16) -0.0029(12) -0.0070(12) 0.0043(12)
C12 0.0228(13) 0.0307(13) 0.0301(15) 0.0014(11) -0.0068(11) 0.0009(10)
C13 0.0360(16) 0.0444(18) 0.0433(18) 0.0161(15) -0.0100(14) -0.0021(13)
C14 0.0374(16) 0.054(2) 0.0352(17) 0.0181(14) 0.0063(13) 0.0117(14)
C15 0.0250(13) 0.0345(14) 0.0296(14) 0.0058(12) 0.0025(11) 0.0011(11)
B1 0.0302(16) 0.0309(16) 0.0308(16) 0.0003(13) 0.0062(13) -0.0044(12)

loop_
_atom_type_symbol
_atom_type_description
_atom_type_scat_dispersion_real
_atom_type_scat_dispersion_imag
_atom_type_scat_source
C C 0.0181 0.0091
;
International Tables for Crystallography
(Vol. C, Tables 4.2.6.8 and 6.1.1.4)
;
H H 0.0000 0.0000
;
International Tables for Crystallography
(Vol. C, Table 6.1.1.4)
;
N N 0.0311 0.0180
;
International Tables for Crystallography
(Vol. C, Tables 4.2.6.8 and 6.1.1.4)
;
B B 0.0090 0.0039
;
International Tables for Crystallography
(Vol. C, Tables 4.2.6.8 and 6.1.1.4)
;
F F 0.0727 0.0534
;
International Tables for Crystallography
(Vol. C, Tables 4.2.6.8 and 6.1.1.4)
;

loop_
_geom_angle_atom_site_label_1
_geom_angle_atom_site_label_2
_geom_angle_atom_site_label_3
_geom_angle
_geom_angle_site_symmetry_1
_geom_angle_site_symmetry_3
_geom_angle_publ_flag
C2 N1 C12 125.1(2) . . ?
C2 N1 C15 124.5(2) . . ?
C12 N1 C15 110.3(2) . . ?
C2 C1 H1A 109.5 . . ?
C2 C1 H1B 109.5 . . ?
H1A C1 H1B 109.5 . . ?
C2 C1 H1C 109.5 . . ?
H1A C1 H1C 109.5 . . ?
H1B C1 H1C 109.5 . . ?
N1 C2 C3 119.6(2) . . ?
N1 C2 C1 118.7(2) . . ?
C3 C2 C1 121.7(2) . . ?
C4 C3 C2 123.9(2) . . ?
C4 C3 H3 118.1 . . ?
C2 C3 H3 118.1 . . ?
C3 C4 C5 126.7(2) . . ?
C3 C4 H4 116.7 . . ?
C5 C4 H4 116.7 . . ?
C10 C5 C6 118.0(2) . . ?
C10 C5 C4 118.9(2) . . ?
C6 C5 C4 123.1(2) . . ?
C7 C6 C5 120.6(2) . . ?
C7 C6 H6 119.7 . . ?
C5 C6 H6 119.7 . . ?
C6 C7 C8 121.3(2) . . ?
C6 C7 H7 119.3 . . ?
C8 C7 H7 119.3 . . ?
C9 C8 C7 117.9(2) . . ?
C9 C8 C11 121.3(3) . . ?
C7 C8 C11 120.8(3) . . ?
C10 C9 C8 121.0(3) . . ?
C10 C9 H9 119.5 . . ?
C8 C9 H9 119.5 . . ?
C9 C10 C5 121.1(3) . . ?
C9 C10 H10 119.4 . . ?
C5 C10 H10 119.4 . . ?
C8 C11 H11A 109.5 . . ?
C8 C11 H11B 109.5 . . ?
H11A C11 H11B 109.5 . . ?
C8 C11 H11C 109.5 . . ?
H11A C11 H11C 109.5 . . ?
H11B C11 H11C 109.5 . . ?
N1 C12 C13 104.3(2) . . ?
N1 C12 H12A 110.9 . . ?
C13 C12 H12A 110.9 . . ?
N1 C12 H12B 110.9 . . ?
C13 C12 H12B 110.9 . . ?
H12A C12 H12B 108.9 . . ?
C14 C13 C12 103.8(2) . . ?
C14 C13 H13A 111.0 . . ?
C12 C13 H13A 111.0 . . ?
C14 C13 H13B 111.0 . . ?
C12 C13 H13B 111.0 . . ?
H13A C13 H13B 109.0 . . ?
C13 C14 C15 105.3(2) . . ?
C13 C14 H14A 110.7 . . ?
C15 C14 H14A 110.7 . . ?
C13 C14 H14B 110.7 . . ?
C15 C14 H14B 110.7 . . ?
H14A C14 H14B 108.8 . . ?
N1 C15 C14 103.4(2) . . ?
N1 C15 H15A 111.1 . . ?
C14 C15 H15A 111.1 . . ?
N1 C15 H15B 111.1 . . ?
C14 C15 H15B 111.1 . . ?
H15A C15 H15B 109.0 . . ?
F3 B1 F2 111.0(3) . . ?
F3 B1 F1 110.1(3) . . ?
F2 B1 F1 110.7(3) . . ?
F3 B1 F4 108.3(3) . . ?
F2 B1 F4 107.7(2) . . ?
F1 B1 F4 108.9(2) . . ?

loop_
_geom_bond_atom_site_label_1
_geom_bond_atom_site_label_2
_geom_bond_distance
_geom_bond_site_symmetry_2
_geom_bond_publ_flag
F1 B1 1.385(3) . ?
F2 B1 1.380(4) . ?
F3 B1 1.373(4) . ?
F4 B1 1.400(4) . ?
N1 C2 1.299(3) . ?
N1 C12 1.485(3) . ?
N1 C15 1.489(3) . ?
C1 C2 1.497(4) . ?
C1 H1A 0.9800 . ?
C1 H1B 0.9800 . ?
C1 H1C 0.9800 . ?
C2 C3 1.447(4) . ?
C3 C4 1.345(4) . ?
C3 H3 0.9500 . ?
C4 C5 1.458(4) . ?
C4 H4 0.9500 . ?
C5 C10 1.395(4) . ?
C5 C6 1.408(4) . ?
C6 C7 1.380(4) . ?
C6 H6 0.9500 . ?
C7 C8 1.404(4) . ?
C7 H7 0.9500 . ?
C8 C9 1.392(4) . ?
C8 C11 1.497(4) . ?
C9 C10 1.388(4) . ?
C9 H9 0.9500 . ?
C10 H10 0.9500 . ?
C11 H11A 0.9800 . ?
C11 H11B 0.9800 . ?
C11 H11C 0.9800 . ?
C12 C13 1.506(4) . ?
C12 H12A 0.9900 . ?
C12 H12B 0.9900 . ?
C13 C14 1.502(4) . ?
C13 H13A 0.9900 . ?
C13 H13B 0.9900 . ?
C14 C15 1.522(4) . ?
C14 H14A 0.9900 . ?
C14 H14B 0.9900 . ?
C15 H15A 0.9900 . ?
C15 H15B 0.9900 . ?

loop_
_geom_torsion_atom_site_label_1
_geom_torsion_atom_site_label_2
_geom_torsion_atom_site_label_3
_geom_torsion_atom_site_label_4
_geom_torsion
_geom_torsion_site_symmetry_1
_geom_torsion_site_symmetry_2
_geom_torsion_site_symmetry_3
_geom_torsion_site_symmetry_4
_geom_torsion_publ_flag
C12 N1 C2 C3 -178.4(2) . . . . ?
C15 N1 C2 C3 3.2(4) . . . . ?
C12 N1 C2 C1 2.1(4) . . . . ?
C15 N1 C2 C1 -176.2(2) . . . . ?
N1 C2 C3 C4 -177.1(2) . . . . ?
C1 C2 C3 C4 2.3(4) . . . . ?
C2 C3 C4 C5 178.1(2) . . . . ?
C3 C4 C5 C10 -173.5(3) . . . . ?
C3 C4 C5 C6 5.7(4) . . . . ?
C10 C5 C6 C7 1.8(4) . . . . ?
C4 C5 C6 C7 -177.4(2) . . . . ?
C5 C6 C7 C8 -0.8(4) . . . . ?
C6 C7 C8 C9 -0.3(4) . . . . ?
C6 C7 C8 C11 -180.0(2) . . . . ?
C7 C8 C9 C10 0.3(4) . . . . ?
C11 C8 C9 C10 -180.0(2) . . . . ?
C8 C9 C10 C5 0.7(4) . . . . ?
C6 C5 C10 C9 -1.8(4) . . . . ?
C4 C5 C10 C9 177.5(2) . . . . ?
C2 N1 C12 C13 166.9(3) . . . . ?
C15 N1 C12 C13 -14.5(3) . . . . ?
N1 C12 C13 C14 31.0(3) . . . . ?
C12 C13 C14 C15 -36.5(3) . . . . ?
C2 N1 C15 C14 170.9(2) . . . . ?
C12 N1 C15 C14 -7.7(3) . . . . ?
C13 C14 C15 N1 27.1(3) . . . . ?
